data_8100155
loop_
_publ_author_name
'Kolitsch, Uwe'

_publ_section_title
;
Crystal structure of ammonium scandium diarsenate(V), (NH~4~)ScAs~2~O~7~, 
the second KAlP~2~O~7~-type diarsenate
;
_journal_issue 3
_journal_name_full 'Zeitschrift f\"ur Kristallographie - New Crystal Structures'
_journal_page_first 207
_journal_page_last 208
_journal_volume 219
_journal_year 2004
_chemical_formula_structural '(N1 H4) Sc1 (As2 O7)'
_chemical_formula_sum 'As2 H4 N O7 Sc'
_chemical_formula_weight 324.84
_chemical_name_common 'ammonium scandium arsenate'
_space_group_IT_number 14
_symmetry_cell_setting monoclinic
_symmetry_space_group_name_Hall '-P 2ybc'
_symmetry_space_group_name_H-M 'P 1 21/c 1'
_cell_angle_alpha 90.00
_cell_angle_beta 106.81(3)
_cell_angle_gamma 90.00
_cell_formula_units_Z 4
_cell_length_a 7.842(2)
_cell_length_b 10.656(2)
_cell_length_c 8.765(2)
_cell_measurement_temperature 293(2)
_cell_volume 701.1(3)
_diffrn_ambient_temperature 293(2)
_exptl_crystal_density_diffrn 3.077
_cod_original_sg_symbol_Hall -P2ybc
_cod_original_sg_symbol_H-M 'P 21/c'
_cod_database_code 8100155

loop_
_symmetry_equiv_pos_as_xyz
'x, y, z'
'-x, y+1/2, -z+1/2'
'-x, -y, -z'
'x, -y-1/2, z-1/2'

loop_
_atom_site_label
_atom_site_type_symbol
_atom_site_fract_x
_atom_site_fract_y
_atom_site_fract_z
_atom_site_U_iso_or_equiv
_atom_site_adp_type
_atom_site_occupancy
_atom_site_symmetry_multiplicity
_atom_site_Wyckoff_symbol
_atom_site_calc_flag
_atom_site_refinement_flags
_atom_site_disorder_assembly
_atom_site_disorder_group
N N 1.1734(3) -0.8227(3) 0.5531(3) 0.0267(5) Uani 1 4 e d . . .
Sc Sc 0.76298(5) -0.89894(3) 0.73795(4) 0.00900(8) Uani 1 4 e d . . .
As1 As 0.86363(3) -0.59201(2) 0.66835(2) 0.00992(6) Uani 1 4 e d . . .
As2 As 0.55738(3) -0.863688(19) 0.30941(2) 0.00989(6) Uani 1 4 e d . . .
O1 O 0.8533(3) -0.9097(2) 0.9790(2) 0.0278(4) Uani 1 4 e d . . .
O2 O 0.6877(3) -0.88999(19) 0.4914(2) 0.0258(4) Uani 1 4 e d . . .
O3 O 0.9988(2) -0.98552(15) 0.72247(18) 0.0136(3) Uani 1 4 e d . . .
O4 O 0.9134(2) -0.73308(15) 0.7513(2) 0.0164(3) Uani 1 4 e d . . .
O5 O 0.6461(2) -1.07712(15) 0.7250(2) 0.0208(4) Uani 1 4 e d . . .
O6 O 0.5454(2) -0.78528(15) 0.7483(2) 0.0162(3) Uani 1 4 e d . . .
O7 O 0.6532(2) -0.94925(16) 0.1836(2) 0.0163(3) Uani 1 4 e d . . .
H1 H 1.109(6) -0.868(4) 0.609(5) 0.043(11) Uiso 1 4 e d . . .
H2 H 1.124(7) -0.765(5) 0.505(6) 0.075(17) Uiso 1 4 e d . . .
H3 H 1.222(10) -0.872(7) 0.516(9) 0.13(3) Uiso 1 4 e d . . .
H4 H 1.275(10) -0.787(7) 0.613(9) 0.14(3) Uiso 1 4 e d . . .

loop_
_atom_site_aniso_label
_atom_site_aniso_U_11
_atom_site_aniso_U_22
_atom_site_aniso_U_33
_atom_site_aniso_U_23
_atom_site_aniso_U_13
_atom_site_aniso_U_12
N 0.0221(11) 0.0332(13) 0.0237(11) 0.0020(10) 0.0050(9) -0.0046(10)
Sc 0.00888(16) 0.00795(16) 0.01028(16) -0.00019(13) 0.00294(12) 0.00025(12)
As1 0.01073(10) 0.00998(10) 0.00942(10) -0.00053(7) 0.00351(7) -0.00267(7)
As2 0.00905(10) 0.00885(10) 0.01199(10) 0.00083(7) 0.00341(7) -0.00080(7)
O1 0.0324(10) 0.0419(12) 0.0106(7) 0.0043(7) 0.0083(7) 0.0169(9)
O2 0.0285(10) 0.0343(10) 0.0110(7) 0.0050(7) 0.0002(7) 0.0043(8)
O3 0.0129(7) 0.0129(7) 0.0155(7) 0.0041(6) 0.0050(6) 0.0053(6)
O4 0.0141(7) 0.0089(7) 0.0250(8) 0.0013(6) 0.0041(6) -0.0005(6)
O5 0.0108(7) 0.0131(7) 0.0398(10) 0.0005(7) 0.0094(7) -0.0044(6)
O6 0.0120(7) 0.0097(7) 0.0271(8) -0.0045(6) 0.0060(6) 0.0004(6)
O7 0.0127(7) 0.0150(7) 0.0223(8) -0.0066(6) 0.0070(6) -0.0020(6)

loop_
_geom_bond_atom_site_label_1
_geom_bond_atom_site_label_2
_geom_bond_distance
_geom_bond_site_symmetry_2
_geom_bond_publ_flag
N O3 2.875(3) . yes
N O4 2.896(3) 4_545 yes
N O6 2.951(3) 1_655 yes
N O3 3.154(3) 3_736 yes
N O4 3.184(3) . yes
N O2 3.310(4) 3_736 yes
N O5 3.323(3) 2_756 yes
N O5 3.329(3) 3_736 yes
N O7 3.356(3) 3_736 yes
N O1 3.452(4) 4_545 yes
N O2 3.758(3) . no
N H1 0.94(4) . yes
N H2 0.79(6) . yes
N H3 0.77(8) . yes
N H4 0.90(8) . yes
Sc O1 2.0280(18) . yes
Sc O2 2.0715(18) . yes
Sc O5 2.0970(17) . yes
Sc O3 2.1058(16) . yes
Sc O4 2.1093(16) . yes
Sc O6 2.1160(16) . yes
As1 O1 1.6382(17) 4_545 yes
As1 O3 1.6645(15) 2_756 yes
As1 O4 1.6662(16) . yes
As1 O7 1.7500(16) 4_546 yes
As2 O2 1.6503(18) . yes
As2 O5 1.6606(17) 3_636 yes
As2 O6 1.6692(16) 4_545 yes
As2 O7 1.7578(16) . yes
